data_7719993
loop_
_publ_author_name
'Katuwana Arachchige, Ashanthi Kumari'
'Lottes, Brett'
'Unruh, Daniel K.'
'Greer, Samuel M.'
'Stein, Benjamin William'
'Carter, Korey Prescott'

_publ_section_title
;
 Combining Coordination and Chelation Moieties to Engineer a New Linker
 for Lanthanide Coordination Chemistry
;
_journal_name_full 'Dalton Transactions'
_journal_paper_doi 10.1039/D5DT02620B
_journal_year 2026
_chemical_formula_moiety 'C8 H7 N O9 Pr'
_chemical_formula_sum 'C8 H7 N O9 Pr'
_chemical_formula_weight 402.06
_space_group_crystal_system triclinic
_space_group_IT_number 2
_space_group_name_Hall '-P 1'
_space_group_name_H-M_alt 'P -1'
_atom_sites_solution_hydrogens difmap
_atom_sites_solution_primary direct
_audit_creation_date 2024-11-22
_audit_creation_method
;FinalCif V144 by Daniel Kratzert, Freiburg 2025, 
https://dkratzert.de/finalcif.html
;
_audit_update_record
;
2025-03-03 deposited with the CCDC.	2025-12-05 downloaded from the CCDC.
;
_cell_angle_alpha 72.1430(10)
_cell_angle_beta 80.2540(10)
_cell_angle_gamma 87.7620(10)
_cell_formula_units_Z 2
_cell_length_a 7.4380(2)
_cell_length_b 8.6512(3)
_cell_length_c 8.7348(3)
_cell_measurement_reflns_used 3133
_cell_measurement_temperature 100.00
_cell_measurement_theta_max 27.61
_cell_measurement_theta_min 2.5
_cell_volume 527.22(3)
_computing_molecular_graphics 'Olex2 1.5 (Dolomanov et al., 2009)'
_computing_publication_material 'Olex2 1.5 (Dolomanov et al., 2009)'
_computing_structure_refinement 'XL  (Sheldrick, 2008)'
_computing_structure_solution 'SHELXT 2018/2 (Sheldrick, 2018)'
_diffrn_ambient_temperature 100.00
_diffrn_measured_fraction_theta_full 1.000
_diffrn_measured_fraction_theta_max 0.999
_diffrn_measurement_device_type 'Bruker D8 Venture Duo with Photon 3'
_diffrn_radiation_probe x-ray
_diffrn_radiation_type MoK\a
_diffrn_radiation_wavelength 0.71073
_diffrn_reflns_av_R_equivalents 0.0570
_diffrn_reflns_av_unetI/netI 0.0222
_diffrn_reflns_Laue_measured_fraction_full 1.000
_diffrn_reflns_Laue_measured_fraction_max 0.999
_diffrn_reflns_limit_h_max 8
_diffrn_reflns_limit_h_min -7
_diffrn_reflns_limit_k_max 10
_diffrn_reflns_limit_k_min -10
_diffrn_reflns_limit_l_max 10
_diffrn_reflns_limit_l_min -10
_diffrn_reflns_number 19786
_diffrn_reflns_point_group_measured_fraction_full 1.000
_diffrn_reflns_point_group_measured_fraction_max 0.999
_diffrn_reflns_theta_full 25.242
_diffrn_reflns_theta_max 25.406
_diffrn_reflns_theta_min 2.474
_diffrn_source 'sealed-X-ray tube'
_diffrn_source_type 'Bruker D8 Venture Duo'
_exptl_absorpt_coefficient_mu 4.669
_exptl_absorpt_correction_T_max 0.7457
_exptl_absorpt_correction_T_min 0.6343
_exptl_absorpt_correction_type multi-scan
_exptl_absorpt_process_details 'SADBS-2016/2 (Bruker,2016/2) was used for absorption correction.'
_exptl_crystal_colour 'clear light green'
_exptl_crystal_colour_lustre clear
_exptl_crystal_colour_modifier light
_exptl_crystal_colour_primary green
_exptl_crystal_density_diffrn 2.533
_exptl_crystal_description irregular
_exptl_crystal_F_000 386
_exptl_crystal_preparation Luminescent
_exptl_crystal_recrystallization_method 'Slow evaporation'
_exptl_crystal_size_max 0.067
_exptl_crystal_size_mid 0.0139
_exptl_crystal_size_min 0.0134
_refine_diff_density_max 0.726
_refine_diff_density_min -0.470
_refine_diff_density_rms 0.102
_refine_ls_extinction_method none
_refine_ls_goodness_of_fit_ref 1.113
_refine_ls_hydrogen_treatment mixed
_refine_ls_matrix_type full
_refine_ls_number_parameters 186
_refine_ls_number_reflns 1941
_refine_ls_number_restraints 0
_refine_ls_restrained_S_all 1.113
_refine_ls_R_factor_all 0.0194
_refine_ls_R_factor_gt 0.0173
_refine_ls_shift/su_max 0.001
_refine_ls_shift/su_mean 0.000
_refine_ls_structure_factor_coef Fsqd
_refine_ls_weighting_details 'w=1/[\s^2^(Fo^2^)+(0.0205P)^2^+0.5093P] where P=(Fo^2^+2Fc^2^)/3'
_refine_ls_weighting_scheme calc
_refine_ls_wR_factor_gt 0.0415
_refine_ls_wR_factor_ref 0.0421
_reflns_Friedel_coverage 0.000
_reflns_number_gt 1820
_reflns_number_total 1941
_reflns_threshold_expression 'I > 2\s(I)'
_cod_data_source_file d5dt02620b2.cif
_cod_data_source_block Complex_1_Pr
_cod_database_code 7719993
_olex2_refinement_description
;
1. Fixed Uiso
 At 1.5 times of:
  All O(H,H) groups, All O(H,H,H) groups
2. Others
 Fixed Sof: H3C(0.5) H3A(0.5)
3.a Rotating group:
 O2(H2A,H2B), O3(H3B,H3C,H3A)
;
_olex2_submission_special_instructions 'No special instructions were received'
_shelx_shelxl_version_number 2018/3
_shelx_space_group_comment
;
The symmetry employed for this shelxl refinement is uniquely defined
by the following loop, which should always be used as a source of
symmetry information in preference to the above space-group names.
They are only intended as comments.
;
_shelx_estimated_absorpt_t_min 0.745
_shelx_estimated_absorpt_t_max 0.940

loop_
_space_group_symop_operation_xyz
'x, y, z'
'-x, -y, -z'

loop_
_atom_site_label
_atom_site_type_symbol
_atom_site_fract_x
_atom_site_fract_y
_atom_site_fract_z
_atom_site_U_iso_or_equiv
_atom_site_adp_type
_atom_site_occupancy
_atom_site_site_symmetry_order
_atom_site_calc_flag
_atom_site_refinement_flags_posn
_atom_site_refinement_flags_adp
_atom_site_refinement_flags_occupancy
_atom_site_disorder_assembly
_atom_site_disorder_group
Pr1 Pr 0.87781(2) 0.64124(2) 0.14679(2) 0.01116(7) Uani 1 1 d . . . . .
O9 O -0.0198(3) 0.8609(3) 0.8511(3) 0.0145(5) Uani 1 1 d . . . . .
O5 O 0.5771(3) 1.1081(3) 0.0981(3) 0.0157(5) Uani 1 1 d . . . . .
O1 O 0.6751(3) 0.8533(3) 0.1660(3) 0.0187(5) Uani 1 1 d . . . . .
O2 O 1.1271(3) 0.8257(3) 0.1545(3) 0.0168(5) Uani 1 1 d . . . . .
H2A H 1.206928 0.843388 0.065632 0.025 Uiso 1 1 d R U . . .
H2B H 1.098688 0.933796 0.162948 0.025 Uiso 1 1 d R U . . .
O8 O 0.1134(3) 0.6240(3) 0.9101(3) 0.0137(5) Uani 1 1 d . . . . .
O7 O 0.3533(3) 0.5529(3) 0.6683(3) 0.0171(5) Uani 1 1 d . . . . .
O6 O 1.1506(3) 0.3434(3) 0.5664(3) 0.0172(5) Uani 1 1 d . . . . .
O4 O 1.0763(3) 0.4533(3) 0.3178(3) 0.0170(5) Uani 1 1 d . . . . .
O3 O 0.6445(3) 0.6310(3) -0.0336(3) 0.0246(6) Uani 1 1 d . . . . .
H3B H 0.581123 0.719629 -0.050706 0.037 Uiso 1 1 d R U . . .
H3C H 0.688968 0.597481 -0.136047 0.037 Uiso 0.5 1 d R U P A 1
H3A H 0.577575 0.523777 0.019064 0.037 Uiso 0.5 1 d R U P B -2
N1 N 0.4397(4) 0.7647(3) 0.4433(3) 0.0152(6) Uani 1 1 d . . . . .
C8 C 0.0941(4) 0.7644(4) 0.8101(4) 0.0118(6) Uani 1 1 d . . . . .
C2 C 0.5724(4) 0.9660(4) 0.1879(4) 0.0127(7) Uani 1 1 d . . . . .
C5 C 0.2033(4) 0.9704(4) 0.5457(4) 0.0119(7) Uani 1 1 d . . . . .
C6 C 0.3338(4) 0.7007(4) 0.5926(4) 0.0137(7) Uani 1 1 d . . . . .
C3 C 0.4356(4) 0.9203(4) 0.3442(4) 0.0117(6) Uani 1 1 d . . . . .
C4 C 0.3154(4) 1.0262(4) 0.3936(4) 0.0135(7) Uani 1 1 d . . . . .
C7 C 0.2094(4) 0.8136(4) 0.6458(4) 0.0122(6) Uani 1 1 d . . . . .
C1 C 1.0669(4) 0.4408(4) 0.4665(4) 0.0159(7) Uani 1 1 d . . . . .
H5 H 0.128(4) 1.041(4) 0.582(4) 0.007(8) Uiso 1 1 d . . . . .
H4 H 0.313(5) 1.125(5) 0.325(4) 0.011(9) Uiso 1 1 d . . . . .
H1 H 0.503(5) 0.698(5) 0.404(5) 0.022(10) Uiso 1 1 d . . . . .

loop_
_atom_site_aniso_label
_atom_site_aniso_U_11
_atom_site_aniso_U_22
_atom_site_aniso_U_33
_atom_site_aniso_U_23
_atom_site_aniso_U_13
_atom_site_aniso_U_12
Pr1 0.01569(10) 0.00854(10) 0.00931(10) -0.00278(7) -0.00229(7) 0.00090(7)
O9 0.0162(11) 0.0124(12) 0.0142(12) -0.0042(10) -0.0004(9) 0.0018(9)
O5 0.0159(11) 0.0159(12) 0.0153(12) -0.0039(10) -0.0037(9) -0.0004(9)
O1 0.0203(12) 0.0193(13) 0.0160(13) -0.0052(10) -0.0039(10) 0.0075(10)
O2 0.0219(12) 0.0136(12) 0.0142(12) -0.0040(10) -0.0015(10) -0.0008(9)
O8 0.0189(12) 0.0088(11) 0.0127(12) -0.0018(9) -0.0037(9) 0.0005(9)
O7 0.0211(12) 0.0113(12) 0.0154(12) -0.0009(10) 0.0000(10) 0.0031(9)
O6 0.0238(12) 0.0142(12) 0.0153(12) -0.0049(10) -0.0082(10) 0.0063(10)
O4 0.0252(13) 0.0132(12) 0.0157(13) -0.0067(10) -0.0088(10) 0.0049(9)
O3 0.0246(13) 0.0147(13) 0.0310(15) 0.0024(11) -0.0128(11) 0.0000(10)
N1 0.0176(14) 0.0118(14) 0.0153(15) -0.0053(12) 0.0016(12) 0.0018(11)
C8 0.0135(15) 0.0126(16) 0.0130(16) -0.0079(14) -0.0042(13) -0.0026(12)
C2 0.0110(15) 0.0166(18) 0.0113(16) -0.0043(14) -0.0039(12) 0.0002(13)
C5 0.0088(15) 0.0133(16) 0.0171(17) -0.0080(14) -0.0054(13) 0.0019(12)
C6 0.0138(16) 0.0148(17) 0.0136(17) -0.0061(14) -0.0020(13) -0.0021(13)
C3 0.0135(15) 0.0104(16) 0.0116(16) -0.0022(13) -0.0051(12) -0.0019(12)
C4 0.0142(16) 0.0123(17) 0.0138(17) -0.0018(14) -0.0059(13) -0.0014(13)
C7 0.0131(15) 0.0127(16) 0.0130(17) -0.0064(13) -0.0036(13) -0.0002(12)
C1 0.0201(17) 0.0093(16) 0.0179(18) -0.0030(14) -0.0034(14) -0.0031(13)

loop_
_atom_type_symbol
_atom_type_description
_atom_type_scat_dispersion_real
_atom_type_scat_dispersion_imag
_atom_type_scat_source
C C 0.0033 0.0016 'International Tables Vol C Tables 4.2.6.8 and 6.1.1.4'
H H 0.0000 0.0000 'International Tables Vol C Tables 4.2.6.8 and 6.1.1.4'
N N 0.0061 0.0033 'International Tables Vol C Tables 4.2.6.8 and 6.1.1.4'
O O 0.0106 0.0060 'International Tables Vol C Tables 4.2.6.8 and 6.1.1.4'
Pr Pr -0.2180 2.8214 'International Tables Vol C Tables 4.2.6.8 and 6.1.1.4'

loop_
_geom_angle_atom_site_label_1
_geom_angle_atom_site_label_2
_geom_angle_atom_site_label_3
_geom_angle
_geom_angle_site_symmetry_1
_geom_angle_site_symmetry_3
_geom_angle_publ_flag
O9 Pr1 C8 24.69(8) 1_654 1_654 ?
O1 Pr1 O9 79.39(7) . 1_654 ?
O1 Pr1 O2 86.73(8) . . ?
O1 Pr1 O8 128.95(7) . 1_654 ?
O1 Pr1 O8 140.43(8) . 2_666 ?
O1 Pr1 O7 88.83(8) . 2_666 ?
O1 Pr1 O6 73.07(8) . 2_766 ?
O1 Pr1 O4 138.08(8) . . ?
O1 Pr1 O3 75.26(8) . . ?
O1 Pr1 C8 104.05(8) . 1_654 ?
O2 Pr1 O9 69.07(7) . 1_654 ?
O2 Pr1 O6 71.65(7) . 2_766 ?
O2 Pr1 O3 139.23(8) . . ?
O2 Pr1 C8 71.91(8) . 1_654 ?
O8 Pr1 O9 49.61(7) 1_654 1_654 ?
O8 Pr1 O9 104.25(7) 2_666 1_654 ?
O8 Pr1 O2 131.92(7) 2_666 . ?
O8 Pr1 O2 77.89(7) 1_654 . ?
O8 Pr1 O8 65.08(8) 2_666 1_654 ?
O8 Pr1 O6 121.51(7) 2_666 2_766 ?
O8 Pr1 O6 141.27(7) 1_654 2_766 ?
O8 Pr1 O3 69.00(8) 2_666 . ?
O8 Pr1 O3 85.51(8) 1_654 . ?
O8 Pr1 C8 84.47(8) 2_666 1_654 ?
O8 Pr1 C8 24.92(8) 1_654 1_654 ?
O7 Pr1 O9 148.06(7) 2_666 1_654 ?
O7 Pr1 O2 140.30(8) 2_666 . ?
O7 Pr1 O8 132.19(7) 2_666 1_654 ?
O7 Pr1 O8 67.13(7) 2_666 2_666 ?
O7 Pr1 O6 69.33(8) 2_666 2_766 ?
O7 Pr1 O4 80.39(8) 2_666 . ?
O7 Pr1 O3 76.54(8) 2_666 . ?
O7 Pr1 C8 146.78(8) 2_666 1_654 ?
O6 Pr1 O9 132.72(7) 2_766 1_654 ?
O6 Pr1 O3 133.22(8) 2_766 . ?
O6 Pr1 C8 143.56(8) 2_766 1_654 ?
O4 Pr1 O9 127.36(7) . 1_654 ?
O4 Pr1 O2 77.00(7) . . ?
O4 Pr1 O8 70.67(7) . 2_666 ?
O4 Pr1 O8 85.29(7) . 1_654 ?
O4 Pr1 O6 65.19(7) . 2_766 ?
O4 Pr1 O3 138.77(8) . . ?
O4 Pr1 C8 106.96(8) . 1_654 ?
O3 Pr1 O9 71.79(7) . 1_654 ?
O3 Pr1 C8 77.40(8) . 1_654 ?
C8 O9 Pr1 90.98(19) . 1_456 ?
C2 O1 Pr1 174.8(2) . . ?
Pr1 O2 H2A 109.4 . . ?
Pr1 O2 H2B 120.3 . . ?
H2A O2 H2B 103.9 . . ?
Pr1 O8 Pr1 114.92(8) 2_666 1_456 ?
C8 O8 Pr1 99.27(18) . 1_456 ?
C8 O8 Pr1 126.99(19) . 2_666 ?
C6 O7 Pr1 128.3(2) . 2_666 ?
C1 O6 Pr1 120.1(2) . 2_766 ?
C1 O4 Pr1 121.3(2) . . ?
Pr1 O3 H3B 109.4 . . ?
Pr1 O3 H3C 117.8 . . ?
Pr1 O3 H3A 106.2 . . ?
H3B O3 H3C 114.1 . . ?
H3B O3 H3A 118.3 . . ?
C6 N1 H1 117(3) . . ?
C3 N1 C6 126.1(3) . . ?
C3 N1 H1 117(3) . . ?
O9 C8 Pr1 64.33(17) . 1_456 ?
O9 C8 O8 120.1(3) . . ?
O9 C8 C7 120.1(3) . . ?
O8 C8 Pr1 55.81(15) . 1_456 ?
O8 C8 C7 119.7(3) . . ?
C7 C8 Pr1 175.6(2) . 1_456 ?
O5 C2 O1 126.6(3) . . ?
O5 C2 C3 118.4(3) . . ?
O1 C2 C3 114.9(3) . . ?
C4 C5 H5 119(2) . . ?
C7 C5 C4 122.3(3) . . ?
C7 C5 H5 119(2) . . ?
O7 C6 N1 118.1(3) . . ?
O7 C6 C7 127.1(3) . . ?
N1 C6 C7 114.8(3) . . ?
N1 C3 C2 116.8(3) . . ?
N1 C3 C4 119.0(3) . . ?
C4 C3 C2 124.2(3) . . ?
C5 C4 H4 125(2) . . ?
C3 C4 C5 118.4(3) . . ?
C3 C4 H4 117(2) . . ?
C5 C7 C8 119.6(3) . . ?
C5 C7 C6 119.4(3) . . ?
C6 C7 C8 120.9(3) . . ?
O6 C1 O4 126.9(3) . . ?
O6 C1 C1 116.5(4) . 2_766 ?
O4 C1 C1 116.5(4) . 2_766 ?

loop_
_geom_bond_atom_site_label_1
_geom_bond_atom_site_label_2
_geom_bond_distance
_geom_bond_site_symmetry_2
_geom_bond_publ_flag
Pr1 O9 2.702(2) 1_654 ?
Pr1 O1 2.357(2) . ?
Pr1 O2 2.516(2) . ?
Pr1 O8 2.512(2) 1_654 ?
Pr1 O8 2.489(2) 2_666 ?
Pr1 O7 2.451(2) 2_666 ?
Pr1 O6 2.522(2) 2_766 ?
Pr1 O4 2.475(2) . ?
Pr1 O3 2.554(2) . ?
Pr1 C8 2.997(3) 1_654 ?
O9 C8 1.252(4) . ?
O5 C2 1.237(4) . ?
O1 C2 1.256(4) . ?
O2 H2A 0.8700 . ?
O2 H2B 0.9723 . ?
O8 C8 1.279(4) . ?
O7 C6 1.262(4) . ?
O6 C1 1.246(4) . ?
O4 C1 1.260(4) . ?
O3 H3B 0.8705 . ?
O3 H3C 1.0227 . ?
O3 H3A 1.0085 . ?
N1 C6 1.368(4) . ?
N1 C3 1.362(4) . ?
N1 H1 0.85(4) . ?
C8 C7 1.488(5) . ?
C2 C3 1.512(4) . ?
C5 C4 1.399(5) . ?
C5 C7 1.374(5) . ?
C5 H5 0.90(3) . ?
C6 C7 1.445(4) . ?
C3 C4 1.369(5) . ?
C4 H4 0.88(4) . ?
C1 C1 1.573(7) 2_766 ?

loop_
_geom_torsion_atom_site_label_1
_geom_torsion_atom_site_label_2
_geom_torsion_atom_site_label_3
_geom_torsion_atom_site_label_4
_geom_torsion
_geom_torsion_site_symmetry_1
_geom_torsion_site_symmetry_2
_geom_torsion_site_symmetry_3
_geom_torsion_site_symmetry_4
_geom_torsion_publ_flag
Pr1 O9 C8 O8 -0.6(3) 1_456 . . . ?
Pr1 O9 C8 C7 -179.7(2) 1_456 . . . ?
Pr1 O8 C8 Pr1 131.1(2) 2_666 . . 1_456 ?
Pr1 O8 C8 O9 131.7(2) 2_666 . . . ?
Pr1 O8 C8 O9 0.6(3) 1_456 . . . ?
Pr1 O8 C8 C7 179.8(2) 1_456 . . . ?
Pr1 O8 C8 C7 -49.1(4) 2_666 . . . ?
Pr1 O7 C6 N1 -147.6(2) 2_666 . . . ?
Pr1 O7 C6 C7 32.2(4) 2_666 . . . ?
Pr1 O6 C1 O4 175.7(2) 2_766 . . . ?
Pr1 O6 C1 C1 -5.2(4) 2_766 . . 2_766 ?
Pr1 O4 C1 O6 174.9(3) . . . . ?
Pr1 O4 C1 C1 -4.2(4) . . . 2_766 ?
O9 C8 C7 C5 6.5(4) . . . . ?
O9 C8 C7 C6 -176.2(3) . . . . ?
O5 C2 C3 N1 -177.2(3) . . . . ?
O5 C2 C3 C4 0.0(5) . . . . ?
O1 C2 C3 N1 0.6(4) . . . . ?
O1 C2 C3 C4 177.8(3) . . . . ?
O8 C8 C7 C5 -172.7(3) . . . . ?
O8 C8 C7 C6 4.6(4) . . . . ?
O7 C6 C7 C8 4.1(5) . . . . ?
O7 C6 C7 C5 -178.6(3) . . . . ?
N1 C6 C7 C8 -176.0(3) . . . . ?
N1 C6 C7 C5 1.2(4) . . . . ?
N1 C3 C4 C5 0.9(4) . . . . ?
C2 C3 C4 C5 -176.3(3) . . . . ?
C6 N1 C3 C2 177.0(3) . . . . ?
C6 N1 C3 C4 -0.4(5) . . . . ?
C3 N1 C6 O7 179.2(3) . . . . ?
C3 N1 C6 C7 -0.7(5) . . . . ?
C4 C5 C7 C8 176.5(3) . . . . ?
C4 C5 C7 C6 -0.8(4) . . . . ?
C7 C5 C4 C3 -0.3(4) . . . . ?
